data_8107188
loop_
_publ_author_name
'Liu, Xin-Fang'
'Song, Jun-Ya'
'Zhao, Bei-Bei'
'Huang, Shi-Jie'

_publ_section_title
;
 Crystal structure of acrinidinium tetrafluorohydrogenphthalate,
 C21H11F4NO4
;
_journal_issue 4
_journal_name_full 'Zeitschrift f\"ur Kristallographie - New Crystal Structures'
_journal_page_first 685
_journal_page_last 687
_journal_paper_doi 10.1515/ncrs-2022-0081
_journal_volume 237
_journal_year 2022
_chemical_formula_moiety 'C8 H F4 O4, C13 H10 N'
_chemical_formula_sum 'C21 H11 F4 N O4'
_chemical_formula_weight 417.31
_space_group_crystal_system triclinic
_space_group_IT_number 2
_space_group_name_Hall '-P 1'
_space_group_name_H-M_alt 'P -1'
_atom_sites_solution_hydrogens geom
_cell_angle_alpha 91.355(4)
_cell_angle_beta 108.542(4)
_cell_angle_gamma 98.958(4)
_cell_formula_units_Z 4
_cell_length_a 9.5000(4)
_cell_length_b 13.9989(7)
_cell_length_c 14.1423(5)
_cell_measurement_reflns_used 5388
_cell_measurement_temperature 293(2)
_cell_measurement_theta_max 27.4120
_cell_measurement_theta_min 4.0350
_cell_volume 1756.02(14)
_computing_cell_refinement 'CrysAlisPro 1.171.41.121a (Rigaku OD, 2021)'
_computing_data_collection 'CrysAlisPro 1.171.41.121a (Rigaku OD, 2021)'
_computing_data_reduction 'CrysAlisPro 1.171.41.121a (Rigaku OD, 2021)'
_computing_molecular_graphics 'Olex2 (Dolomanov et al., 2009)'
_computing_publication_material 'Olex2 (Dolomanov et al., 2009)'
_computing_structure_refinement 'ShelXL (Sheldrick, 2015)'
_computing_structure_solution 'ShelXS (Sheldrick, 2008)'
_diffrn_ambient_temperature 293(2)
_diffrn_detector 'CCD plate'
_diffrn_detector_area_resol_mean 8.0584
_diffrn_detector_type EosS2
_diffrn_measured_fraction_theta_full 0.997
_diffrn_measured_fraction_theta_max 0.838
_diffrn_measurement_details
;
List of Runs (angles in degrees, time in seconds):

  # Type    Start    End  Width  t~exp~   \w     \q     \k     \f   Frames
--------------------------------------------------------------------------
  1  \w    -32.00  -6.00   1.00   15.52    --  -15.68  57.00 150.00   26
  2  \w    -24.00   2.00   1.00   15.52    --  -15.68 -77.00-150.00   26
  3  \w    -27.00  11.00   1.00   15.52    --  -15.68 -77.00  30.00   38
  4  \w    -40.00  36.00   1.00   15.52    --   16.93 -38.00-120.00   76
  5  \w    -38.00  24.00   1.00   15.52    --   16.93 -57.00  30.00   62
  6  \w      3.00  70.00   1.00   15.52    --   16.93  57.00   0.00   67
  7  \w    -42.00  44.00   1.00   15.52    --   16.93 -77.00-180.00   86
;
_diffrn_measurement_device 'four-circle diffractometer'
_diffrn_measurement_device_type 'SuperNova, Single source at offset/far, EosS2'
_diffrn_measurement_method '\w scans'
_diffrn_orient_matrix_type 'CrysAlisPro convention (1999,Acta A55,543-557)'
_diffrn_orient_matrix_UB_11 0.0207298000
_diffrn_orient_matrix_UB_12 -0.0459457000
_diffrn_orient_matrix_UB_13 0.0115477000
_diffrn_orient_matrix_UB_21 -0.0757919000
_diffrn_orient_matrix_UB_22 -0.0194786000
_diffrn_orient_matrix_UB_23 -0.0050529000
_diffrn_orient_matrix_UB_31 -0.0147347000
_diffrn_orient_matrix_UB_32 -0.0125218000
_diffrn_orient_matrix_UB_33 -0.0515438000
_diffrn_radiation_monochromator mirror
_diffrn_radiation_probe x-ray
_diffrn_radiation_type MoK\a
_diffrn_radiation_wavelength 0.71073
_diffrn_reflns_av_R_equivalents 0.0203
_diffrn_reflns_av_unetI/netI 0.0396
_diffrn_reflns_Laue_measured_fraction_full 0.997
_diffrn_reflns_Laue_measured_fraction_max 0.838
_diffrn_reflns_limit_h_max 12
_diffrn_reflns_limit_h_min -13
_diffrn_reflns_limit_k_max 18
_diffrn_reflns_limit_k_min -17
_diffrn_reflns_limit_l_max 19
_diffrn_reflns_limit_l_min -18
_diffrn_reflns_number 15149
_diffrn_reflns_point_group_measured_fraction_full 0.997
_diffrn_reflns_point_group_measured_fraction_max 0.838
_diffrn_reflns_theta_full 25.242
_diffrn_reflns_theta_max 29.278
_diffrn_reflns_theta_min 3.282
_diffrn_source 'micro-focus sealed X-ray tube'
_diffrn_source_type 'SuperNova (Mo) X-ray Source'
_exptl_absorpt_coefficient_mu 0.138
_exptl_absorpt_correction_T_max 1.00000
_exptl_absorpt_correction_T_min 0.92047
_exptl_absorpt_correction_type multi-scan
_exptl_absorpt_process_details
;
CrysAlisPro 1.171.41.121a (Rigaku Oxford Diffraction, 2021)
Empirical absorption correction using spherical harmonics,
implemented in SCALE3 ABSPACK scaling algorithm.
;
_exptl_crystal_colour orange
_exptl_crystal_colour_primary orange
_exptl_crystal_density_diffrn 1.578
_exptl_crystal_description block
_exptl_crystal_F_000 848
_exptl_crystal_size_max 0.21
_exptl_crystal_size_mid 0.2
_exptl_crystal_size_min 0.2
_refine_diff_density_max 0.197
_refine_diff_density_min -0.209
_refine_diff_density_rms 0.041
_refine_ls_extinction_coef .
_refine_ls_extinction_method none
_refine_ls_goodness_of_fit_ref 1.050
_refine_ls_hydrogen_treatment constr
_refine_ls_matrix_type full
_refine_ls_number_parameters 543
_refine_ls_number_reflns 8030
_refine_ls_number_restraints 0
_refine_ls_restrained_S_all 1.050
_refine_ls_R_factor_all 0.0734
_refine_ls_R_factor_gt 0.0494
_refine_ls_shift/su_max 0.001
_refine_ls_shift/su_mean 0.000
_refine_ls_structure_factor_coef Fsqd
_refine_ls_weighting_details 'w=1/[\s^2^(Fo^2^)+(0.0377P)^2^+0.5307P] where P=(Fo^2^+2Fc^2^)/3'
_refine_ls_weighting_scheme calc
_refine_ls_wR_factor_gt 0.1040
_refine_ls_wR_factor_ref 0.1157
_reflns_Friedel_coverage 0.000
_reflns_Friedel_fraction_full .
_reflns_Friedel_fraction_max .
_reflns_number_gt 5734
_reflns_number_total 8030
_reflns_threshold_expression 'I > 2\s(I)'
_cod_data_source_file suppl_j_ncrs-2022-0081_suppl.cif
_cod_data_source_block ad-sf_auto
_cod_database_code 8107188
_chemical_oxdiff_formula 'C1 H1 O1 F1'
_chemical_oxdiff_usercomment 'C1 H1 O1 F1'
_shelx_space_group_comment
;
The symmetry employed for this shelxl refinement is uniquely defined
by the following loop, which should always be used as a source of
symmetry information in preference to the above space-group names.
They are only intended as comments.
;
_shelx_estimated_absorpt_t_max 0.973
_shelx_estimated_absorpt_t_min 0.972
_reflns_odcompleteness_completeness 99.74
_reflns_odcompleteness_iscentric 1
_reflns_odcompleteness_theta 26.32
_olex2_refinement_description
;
1. Fixed Uiso
 At 1.2 times of:
  All C(H) groups, All N(H) groups
 At 1.5 times of:
  All O(H) groups
2.a Aromatic/amide H refined with riding coordinates:
 N1(H1), C1(H1A), C2(H2), C3(H3), C4(H4), C5(H5), C6(H6), C7(H7), C8(H8),
 C9(H9), N2(H2A), C22(H22), C23(H23), C24(H24), C25(H25), C26(H26), C27(H27),
 C28(H28), C29(H29), C30(H30)
2.b Idealised tetrahedral OH refined as rotating group:
 O1(H1B), O5(H5A)
;
_olex2_submission_special_instructions 'No special instructions were received'
_oxdiff_exptl_absorpt_empirical_details
;
Empirical correction (ABSPACK) includes:
- Absorption correction using spherical harmonics
- Frame scaling
;
_oxdiff_exptl_absorpt_empirical_full_max 1.203
_oxdiff_exptl_absorpt_empirical_full_min 0.837

loop_
_space_group_symop_operation_xyz
'x, y, z'
'-x, -y, -z'

loop_
_atom_site_label
_atom_site_type_symbol
_atom_site_fract_x
_atom_site_fract_y
_atom_site_fract_z
_atom_site_U_iso_or_equiv
_atom_site_adp_type
_atom_site_occupancy
_atom_site_site_symmetry_order
_atom_site_calc_flag
_atom_site_refinement_flags_posn
_atom_site_refinement_flags_adp
_atom_site_refinement_flags_occupancy
_atom_site_disorder_assembly
_atom_site_disorder_group
F1 F 0.69627(15) 1.12057(9) -0.00684(9) 0.0559(3) Uani 1 1 d . . . . .
F2 F 0.82500(14) 1.00955(10) -0.09927(8) 0.0531(3) Uani 1 1 d . . . . .
F3 F 0.90785(15) 0.84375(10) -0.02169(9) 0.0576(4) Uani 1 1 d . . . . .
F4 F 0.87001(13) 0.79328(8) 0.14903(9) 0.0487(3) Uani 1 1 d . . . . .
O1 O 0.71524(15) 1.16530(10) 0.19803(10) 0.0413(3) Uani 1 1 d . . . . .
H1B H 0.6631 1.2044 0.2057 0.062 Uiso 1 1 calc GR . . . .
O2 O 0.50202(15) 1.05756(11) 0.16415(11) 0.0484(4) Uani 1 1 d . . . . .
O3 O 0.72255(16) 0.96539(10) 0.31652(9) 0.0410(3) Uani 1 1 d . . . . .
O4 O 0.70463(19) 0.81013(10) 0.27344(10) 0.0533(4) Uani 1 1 d . . . . .
C14 C 0.74873(19) 0.92731(13) 0.16122(12) 0.0296(4) Uani 1 1 d . . . . .
C15 C 0.70823(19) 1.01367(13) 0.12094(12) 0.0295(4) Uani 1 1 d . . . . .
C16 C 0.7354(2) 1.03931(14) 0.03400(13) 0.0361(4) Uani 1 1 d . . . . .
C17 C 0.8004(2) 0.98272(16) -0.01483(13) 0.0383(5) Uani 1 1 d . . . . .
C18 C 0.8416(2) 0.89931(15) 0.02424(14) 0.0380(5) Uani 1 1 d . . . . .
C19 C 0.8176(2) 0.87294(14) 0.11191(13) 0.0339(4) Uani 1 1 d . . . . .
C20 C 0.7232(2) 0.89721(14) 0.25773(13) 0.0313(4) Uani 1 1 d . . . . .
C21 C 0.6295(2) 1.07989(14) 0.16496(12) 0.0327(4) Uani 1 1 d . . . . .
F5 F 0.14775(18) 0.39433(10) 0.95474(12) 0.0776(5) Uani 1 1 d . . . . .
F6 F 0.17855(19) 0.53081(11) 1.09996(11) 0.0798(5) Uani 1 1 d . . . . .
F7 F 0.34957(17) 0.70678(10) 1.10945(8) 0.0659(4) Uani 1 1 d . . . . .
F8 F 0.48495(14) 0.74706(9) 0.97145(8) 0.0517(3) Uani 1 1 d . . . . .
O5 O 0.34896(16) 0.35423(10) 0.83519(10) 0.0457(4) Uani 1 1 d . . . . .
H5A H 0.3167 0.3054 0.7963 0.069 Uiso 1 1 calc GR . . . .
O6 O 0.18248(19) 0.42105(13) 0.71838(11) 0.0651(5) Uani 1 1 d . . . . .
O7 O 0.50219(17) 0.55649(11) 0.77185(11) 0.0501(4) Uani 1 1 d . . . . .
O8 O 0.42477(17) 0.69855(10) 0.76425(10) 0.0471(4) Uani 1 1 d . . . . .
N1 N 0.59769(16) 0.90183(11) 0.44963(10) 0.0310(3) Uani 1 1 d . . . . .
H1 H 0.6355 0.9193 0.4037 0.037 Uiso 1 1 calc R . . . .
C1 C 0.8498(2) 0.90658(14) 0.55949(14) 0.0382(5) Uani 1 1 d . . . . .
H1A H 0.8890 0.9246 0.5088 0.046 Uiso 1 1 calc R . . . .
C2 C 0.9432(2) 0.89492(15) 0.65227(16) 0.0442(5) Uani 1 1 d . . . . .
H2 H 1.0467 0.9046 0.6645 0.053 Uiso 1 1 calc R . . . .
C3 C 0.8857(2) 0.86837(16) 0.73020(15) 0.0469(5) Uani 1 1 d . . . . .
H3 H 0.9518 0.8615 0.7932 0.056 Uiso 1 1 calc R . . . .
C4 C 0.7362(2) 0.85288(15) 0.71450(14) 0.0413(5) Uani 1 1 d . . . . .
H4 H 0.7001 0.8350 0.7665 0.050 Uiso 1 1 calc R . . . .
C5 C 0.2219(2) 0.84377(15) 0.47590(16) 0.0442(5) Uani 1 1 d . . . . .
H5 H 0.1769 0.8273 0.5242 0.053 Uiso 1 1 calc R . . . .
C6 C 0.1349(2) 0.85265(17) 0.38120(18) 0.0524(6) Uani 1 1 d . . . . .
H6 H 0.0305 0.8409 0.3645 0.063 Uiso 1 1 calc R . . . .
C7 C 0.2016(2) 0.87969(16) 0.30746(17) 0.0510(6) Uani 1 1 d . . . . .
H7 H 0.1399 0.8856 0.2428 0.061 Uiso 1 1 calc R . . . .
C8 C 0.3527(2) 0.89718(14) 0.32853(14) 0.0409(5) Uani 1 1 d . . . . .
H8 H 0.3946 0.9159 0.2793 0.049 Uiso 1 1 calc R . . . .
C9 C 0.4779(2) 0.84906(14) 0.59706(13) 0.0358(4) Uani 1 1 d . . . . .
H9 H 0.4373 0.8319 0.6473 0.043 Uiso 1 1 calc R . . . .
C10 C 0.6334(2) 0.86367(13) 0.61889(13) 0.0323(4) Uani 1 1 d . . . . .
C11 C 0.6931(2) 0.89095(13) 0.54115(13) 0.0298(4) Uani 1 1 d . . . . .
C12 C 0.4461(2) 0.88672(13) 0.42639(13) 0.0306(4) Uani 1 1 d . . . . .
C13 C 0.3820(2) 0.85944(13) 0.50230(14) 0.0324(4) Uani 1 1 d . . . . .
N2 N 0.57485(17) 0.60620(11) 0.61271(11) 0.0324(3) Uani 1 1 d . . . . .
H2A H 0.5481 0.5902 0.6636 0.039 Uiso 1 1 calc R . . . .
C22 C 0.3122(2) 0.59166(15) 0.51758(16) 0.0425(5) Uani 1 1 d . . . . .
H22 H 0.2843 0.5728 0.5726 0.051 Uiso 1 1 calc R . . . .
C23 C 0.2055(3) 0.59900(16) 0.42848(18) 0.0541(6) Uani 1 1 d . . . . .
H23 H 0.1042 0.5849 0.4231 0.065 Uiso 1 1 calc R . . . .
C24 C 0.2453(3) 0.62744(17) 0.34429(18) 0.0597(7) Uani 1 1 d . . . . .
H24 H 0.1702 0.6323 0.2844 0.072 Uiso 1 1 calc R . . . .
C25 C 0.3909(3) 0.64765(16) 0.34940(15) 0.0521(6) Uani 1 1 d . . . . .
H25 H 0.4154 0.6662 0.2931 0.063 Uiso 1 1 calc R . . . .
C26 C 0.9263(3) 0.66317(17) 0.5534(2) 0.0562(6) Uani 1 1 d . . . . .
H26 H 0.9594 0.6793 0.4997 0.067 Uiso 1 1 calc R . . . .
C27 C 1.0271(3) 0.65335(19) 0.6427(2) 0.0654(7) Uani 1 1 d . . . . .
H27 H 1.1291 0.6623 0.6499 0.079 Uiso 1 1 calc R . . . .
C28 C 0.9799(3) 0.62975(18) 0.7250(2) 0.0612(7) Uani 1 1 d . . . . .
H28 H 1.0515 0.6241 0.7863 0.073 Uiso 1 1 calc R . . . .
C29 C 0.8314(2) 0.61495(15) 0.71700(16) 0.0462(5) Uani 1 1 d . . . . .
H29 H 0.8018 0.5995 0.7722 0.055 Uiso 1 1 calc R . . . .
C30 C 0.6602(2) 0.65850(14) 0.45079(15) 0.0430(5) Uani 1 1 d . . . . .
H30 H 0.6893 0.6770 0.3961 0.052 Uiso 1 1 calc R . . . .
C31 C 0.5079(2) 0.64085(14) 0.44057(13) 0.0371(4) Uani 1 1 d . . . . .
C32 C 0.4660(2) 0.61307(13) 0.52530(13) 0.0327(4) Uani 1 1 d . . . . .
C33 C 0.7231(2) 0.62325(13) 0.62397(14) 0.0333(4) Uani 1 1 d . . . . .
C34 C 0.7697(2) 0.64919(14) 0.54046(15) 0.0383(5) Uani 1 1 d . . . . .
C35 C 0.3776(2) 0.59317(14) 0.88412(12) 0.0315(4) Uani 1 1 d . . . . .
C36 C 0.2951(2) 0.50102(14) 0.88244(13) 0.0353(4) Uani 1 1 d . . . . .
C37 C 0.2308(3) 0.48186(16) 0.95586(16) 0.0471(5) Uani 1 1 d . . . . .
C38 C 0.2459(3) 0.55112(18) 1.03069(15) 0.0507(6) Uani 1 1 d . . . . .
C39 C 0.3301(3) 0.64016(16) 1.03478(14) 0.0458(5) Uani 1 1 d . . . . .
C40 C 0.3965(2) 0.66066(14) 0.96212(13) 0.0366(4) Uani 1 1 d . . . . .
C41 C 0.4416(2) 0.61909(14) 0.80056(13) 0.0333(4) Uani 1 1 d . . . . .
C42 C 0.2695(2) 0.42142(15) 0.80113(15) 0.0379(4) Uani 1 1 d . . . . .

loop_
_atom_site_aniso_label
_atom_site_aniso_U_11
_atom_site_aniso_U_22
_atom_site_aniso_U_33
_atom_site_aniso_U_23
_atom_site_aniso_U_13
_atom_site_aniso_U_12
F1 0.0840(9) 0.0527(8) 0.0449(7) 0.0234(6) 0.0322(7) 0.0264(7)
F2 0.0616(8) 0.0715(9) 0.0337(6) 0.0083(6) 0.0285(6) 0.0055(7)
F3 0.0696(8) 0.0621(9) 0.0560(7) -0.0043(6) 0.0400(7) 0.0149(7)
F4 0.0581(7) 0.0382(7) 0.0589(7) 0.0076(6) 0.0273(6) 0.0164(6)
O1 0.0449(8) 0.0342(8) 0.0466(8) -0.0003(6) 0.0181(7) 0.0061(6)
O2 0.0354(7) 0.0545(10) 0.0585(9) -0.0037(7) 0.0213(7) 0.0058(7)
O3 0.0607(9) 0.0337(8) 0.0337(7) 0.0014(6) 0.0260(6) 0.0012(7)
O4 0.0931(12) 0.0313(8) 0.0466(8) 0.0088(7) 0.0384(8) 0.0095(8)
C14 0.0287(9) 0.0312(10) 0.0270(9) 0.0005(7) 0.0094(7) -0.0004(8)
C15 0.0295(9) 0.0313(10) 0.0263(8) 0.0005(7) 0.0089(7) 0.0016(8)
C16 0.0399(10) 0.0377(11) 0.0321(9) 0.0067(8) 0.0131(8) 0.0069(9)
C17 0.0399(10) 0.0496(13) 0.0270(9) 0.0029(9) 0.0170(8) -0.0012(9)
C18 0.0377(10) 0.0430(12) 0.0363(10) -0.0070(9) 0.0188(8) 0.0025(9)
C19 0.0350(10) 0.0300(10) 0.0368(10) 0.0018(8) 0.0130(8) 0.0036(8)
C20 0.0329(9) 0.0325(10) 0.0297(9) 0.0041(8) 0.0125(8) 0.0038(8)
C21 0.0379(10) 0.0368(11) 0.0245(9) 0.0068(8) 0.0107(8) 0.0082(9)
F5 0.1077(12) 0.0530(9) 0.0967(11) 0.0123(8) 0.0747(10) -0.0021(8)
F6 0.1265(13) 0.0845(11) 0.0693(9) 0.0287(8) 0.0782(9) 0.0368(10)
F7 0.1136(12) 0.0637(9) 0.0331(6) 0.0027(6) 0.0318(7) 0.0364(8)
F8 0.0683(8) 0.0404(7) 0.0427(7) -0.0013(5) 0.0153(6) 0.0048(6)
O5 0.0583(9) 0.0330(8) 0.0448(8) 0.0034(6) 0.0135(7) 0.0118(7)
O6 0.0739(11) 0.0734(12) 0.0420(9) -0.0028(8) 0.0025(8) 0.0311(9)
O7 0.0751(10) 0.0454(9) 0.0539(9) 0.0200(7) 0.0444(8) 0.0291(8)
O8 0.0766(10) 0.0341(8) 0.0472(8) 0.0155(7) 0.0374(8) 0.0198(7)
N1 0.0380(8) 0.0299(8) 0.0288(8) 0.0043(6) 0.0167(7) 0.0045(7)
C1 0.0377(10) 0.0354(11) 0.0429(11) 0.0021(9) 0.0166(9) 0.0037(9)
C2 0.0362(10) 0.0380(12) 0.0522(12) -0.0026(10) 0.0070(9) 0.0043(9)
C3 0.0507(13) 0.0439(13) 0.0358(11) -0.0003(9) 0.0003(9) 0.0078(10)
C4 0.0530(12) 0.0394(12) 0.0302(10) 0.0049(9) 0.0118(9) 0.0070(10)
C5 0.0398(11) 0.0389(12) 0.0586(13) 0.0077(10) 0.0233(10) 0.0049(9)
C6 0.0359(11) 0.0471(14) 0.0697(15) 0.0120(12) 0.0102(11) 0.0079(10)
C7 0.0456(12) 0.0462(14) 0.0512(13) 0.0116(11) 0.0030(10) 0.0048(10)
C8 0.0466(11) 0.0372(12) 0.0363(10) 0.0094(9) 0.0104(9) 0.0054(9)
C9 0.0468(11) 0.0319(10) 0.0347(10) 0.0047(8) 0.0229(9) 0.0035(9)
C10 0.0428(10) 0.0256(10) 0.0291(9) 0.0025(7) 0.0123(8) 0.0062(8)
C11 0.0375(10) 0.0226(9) 0.0300(9) 0.0007(7) 0.0119(8) 0.0057(8)
C12 0.0361(10) 0.0226(9) 0.0343(9) 0.0040(7) 0.0131(8) 0.0050(8)
C13 0.0370(10) 0.0248(9) 0.0384(10) 0.0039(8) 0.0165(8) 0.0049(8)
N2 0.0420(9) 0.0290(8) 0.0326(8) 0.0053(7) 0.0196(7) 0.0084(7)
C22 0.0431(11) 0.0363(12) 0.0505(12) -0.0049(9) 0.0189(10) 0.0074(9)
C23 0.0442(12) 0.0417(13) 0.0688(16) -0.0136(12) 0.0080(11) 0.0096(10)
C24 0.0668(16) 0.0470(15) 0.0498(14) -0.0076(11) -0.0053(12) 0.0173(12)
C25 0.0769(17) 0.0414(13) 0.0346(11) 0.0042(10) 0.0113(11) 0.0148(12)
C26 0.0536(14) 0.0448(14) 0.0835(18) 0.0018(12) 0.0424(14) 0.0056(11)
C27 0.0419(13) 0.0572(17) 0.099(2) -0.0053(15) 0.0260(14) 0.0095(12)
C28 0.0463(13) 0.0535(16) 0.0748(17) -0.0030(13) 0.0037(12) 0.0175(11)
C29 0.0538(13) 0.0392(12) 0.0458(12) 0.0060(10) 0.0130(10) 0.0149(10)
C30 0.0641(14) 0.0340(11) 0.0419(11) 0.0065(9) 0.0325(10) 0.0078(10)
C31 0.0534(12) 0.0275(10) 0.0324(10) 0.0016(8) 0.0159(9) 0.0088(9)
C32 0.0427(10) 0.0227(9) 0.0351(10) 0.0001(8) 0.0151(8) 0.0074(8)
C33 0.0406(10) 0.0246(10) 0.0384(10) 0.0019(8) 0.0162(8) 0.0095(8)
C34 0.0469(11) 0.0276(10) 0.0483(11) 0.0041(9) 0.0262(10) 0.0069(9)
C35 0.0376(10) 0.0351(10) 0.0260(9) 0.0087(8) 0.0124(8) 0.0131(8)
C36 0.0424(10) 0.0378(11) 0.0324(9) 0.0084(8) 0.0185(8) 0.0126(9)
C37 0.0622(14) 0.0387(12) 0.0531(13) 0.0140(10) 0.0345(11) 0.0108(11)
C38 0.0730(15) 0.0589(15) 0.0400(11) 0.0178(11) 0.0378(11) 0.0261(12)
C39 0.0702(14) 0.0499(13) 0.0271(9) 0.0065(9) 0.0208(10) 0.0282(12)
C40 0.0453(11) 0.0354(11) 0.0306(9) 0.0068(8) 0.0111(8) 0.0128(9)
C41 0.0410(10) 0.0337(11) 0.0300(9) 0.0070(8) 0.0163(8) 0.0097(9)
C42 0.0414(11) 0.0385(12) 0.0377(11) 0.0071(9) 0.0177(9) 0.0074(9)

loop_
_atom_type_symbol
_atom_type_description
_atom_type_scat_dispersion_real
_atom_type_scat_dispersion_imag
_atom_type_scat_source
C C 0.0033 0.0016 'International Tables Vol C Tables 4.2.6.8 and 6.1.1.4'
H H 0.0000 0.0000 'International Tables Vol C Tables 4.2.6.8 and 6.1.1.4'
F F 0.0171 0.0103 'International Tables Vol C Tables 4.2.6.8 and 6.1.1.4'
N N 0.0061 0.0033 'International Tables Vol C Tables 4.2.6.8 and 6.1.1.4'
O O 0.0106 0.0060 'International Tables Vol C Tables 4.2.6.8 and 6.1.1.4'

loop_
_geom_angle_atom_site_label_1
_geom_angle_atom_site_label_2
_geom_angle_atom_site_label_3
_geom_angle
_geom_angle_site_symmetry_1
_geom_angle_site_symmetry_3
C21 O1 H1B 109.5 . .
C15 C14 C20 120.90(16) . .
C19 C14 C15 117.62(16) . .
C19 C14 C20 121.44(17) . .
C14 C15 C21 123.90(15) . .
C16 C15 C14 119.20(17) . .
C16 C15 C21 116.86(17) . .
F1 C16 C15 120.54(17) . .
F1 C16 C17 117.47(16) . .
C17 C16 C15 121.98(19) . .
F2 C17 C16 120.54(19) . .
F2 C17 C18 120.18(18) . .
C18 C17 C16 119.27(17) . .
F3 C18 C17 120.10(17) . .
F3 C18 C19 120.13(19) . .
C17 C18 C19 119.76(17) . .
F4 C19 C14 121.62(16) . .
F4 C19 C18 116.20(17) . .
C18 C19 C14 122.13(18) . .
O3 C20 C14 115.34(16) . .
O4 C20 O3 124.79(16) . .
O4 C20 C14 119.87(16) . .
O1 C21 C15 111.60(15) . .
O2 C21 O1 125.27(18) . .
O2 C21 C15 123.02(17) . .
C42 O5 H5A 109.5 . .
C11 N1 H1 118.2 . .
C11 N1 C12 123.57(15) . .
C12 N1 H1 118.2 . .
C2 C1 H1A 120.4 . .
C2 C1 C11 119.14(18) . .
C11 C1 H1A 120.4 . .
C1 C2 H2 119.4 . .
C1 C2 C3 121.15(19) . .
C3 C2 H2 119.4 . .
C2 C3 H3 119.6 . .
C4 C3 C2 120.83(19) . .
C4 C3 H3 119.6 . .
C3 C4 H4 119.8 . .
C3 C4 C10 120.40(19) . .
C10 C4 H4 119.8 . .
C6 C5 H5 119.7 . .
C6 C5 C13 120.5(2) . .
C13 C5 H5 119.7 . .
C5 C6 H6 119.8 . .
C5 C6 C7 120.4(2) . .
C7 C6 H6 119.8 . .
C6 C7 H7 119.2 . .
C8 C7 C6 121.7(2) . .
C8 C7 H7 119.2 . .
C7 C8 H8 120.5 . .
C7 C8 C12 119.09(19) . .
C12 C8 H8 120.5 . .
C10 C9 H9 119.2 . .
C13 C9 H9 119.2 . .
C13 C9 C10 121.64(16) . .
C4 C10 C11 118.14(17) . .
C9 C10 C4 123.70(17) . .
C9 C10 C11 118.16(16) . .
N1 C11 C1 120.40(16) . .
N1 C11 C10 119.27(16) . .
C1 C11 C10 120.33(17) . .
N1 C12 C8 120.68(16) . .
N1 C12 C13 118.86(16) . .
C8 C12 C13 120.46(17) . .
C5 C13 C12 117.80(17) . .
C9 C13 C5 123.70(17) . .
C9 C13 C12 118.50(17) . .
C32 N2 H2A 118.4 . .
C33 N2 H2A 118.4 . .
C33 N2 C32 123.29(15) . .
C23 C22 H22 120.5 . .
C23 C22 C32 119.1(2) . .
C32 C22 H22 120.5 . .
C22 C23 H23 119.3 . .
C22 C23 C24 121.4(2) . .
C24 C23 H23 119.3 . .
C23 C24 H24 119.6 . .
C25 C24 C23 120.8(2) . .
C25 C24 H24 119.6 . .
C24 C25 H25 119.7 . .
C24 C25 C31 120.5(2) . .
C31 C25 H25 119.7 . .
C27 C26 H26 119.7 . .
C27 C26 C34 120.6(2) . .
C34 C26 H26 119.7 . .
C26 C27 H27 119.6 . .
C26 C27 C28 120.7(2) . .
C28 C27 H27 119.6 . .
C27 C28 H28 119.4 . .
C29 C28 C27 121.3(2) . .
C29 C28 H28 119.4 . .
C28 C29 H29 120.4 . .
C28 C29 C33 119.2(2) . .
C33 C29 H29 120.4 . .
C31 C30 H30 119.2 . .
C34 C30 H30 119.2 . .
C34 C30 C31 121.58(17) . .
C30 C31 C25 123.68(19) . .
C30 C31 C32 118.26(18) . .
C32 C31 C25 118.05(19) . .
N2 C32 C22 120.57(17) . .
N2 C32 C31 119.21(17) . .
C22 C32 C31 120.21(18) . .
N2 C33 C29 120.71(17) . .
N2 C33 C34 119.25(17) . .
C29 C33 C34 120.04(18) . .
C26 C34 C33 118.1(2) . .
C30 C34 C26 123.54(19) . .
C30 C34 C33 118.38(18) . .
C36 C35 C41 120.48(16) . .
C40 C35 C36 118.56(16) . .
C40 C35 C41 120.94(17) . .
C35 C36 C42 122.77(16) . .
C37 C36 C35 118.98(18) . .
C37 C36 C42 118.23(18) . .
F5 C37 C36 120.24(19) . .
F5 C37 C38 118.13(18) . .
C36 C37 C38 121.6(2) . .
F6 C38 C37 120.1(2) . .
F6 C38 C39 120.0(2) . .
C39 C38 C37 119.82(18) . .
F7 C39 C38 120.13(18) . .
F7 C39 C40 120.4(2) . .
C38 C39 C40 119.45(18) . .
F8 C40 C35 120.67(17) . .
F8 C40 C39 117.80(17) . .
C39 C40 C35 121.48(19) . .
O7 C41 O8 125.64(17) . .
O7 C41 C35 116.21(17) . .
O8 C41 C35 118.10(17) . .
O5 C42 C36 110.94(17) . .
O6 C42 O5 126.19(19) . .
O6 C42 C36 122.8(2) . .

loop_
_geom_bond_atom_site_label_1
_geom_bond_atom_site_label_2
_geom_bond_distance
_geom_bond_site_symmetry_2
F1 C16 1.339(2) .
F2 C17 1.339(2) .
F3 C18 1.346(2) .
F4 C19 1.342(2) .
O1 H1B 0.8200 .
O1 C21 1.319(2) .
O2 C21 1.199(2) .
O3 C20 1.253(2) .
O4 C20 1.240(2) .
C14 C15 1.404(3) .
C14 C19 1.383(3) .
C14 C20 1.518(2) .
C15 C16 1.379(2) .
C15 C21 1.513(3) .
C16 C17 1.373(3) .
C17 C18 1.363(3) .
C18 C19 1.379(3) .
F5 C37 1.347(2) .
F6 C38 1.343(2) .
F7 C39 1.339(2) .
F8 C40 1.339(2) .
O5 H5A 0.8200 .
O5 C42 1.303(2) .
O6 C42 1.198(2) .
O7 C41 1.246(2) .
O8 C41 1.248(2) .
N1 H1 0.8600 .
N1 C11 1.351(2) .
N1 C12 1.351(2) .
C1 H1A 0.9300 .
C1 C2 1.360(3) .
C1 C11 1.408(2) .
C2 H2 0.9300 .
C2 C3 1.411(3) .
C3 H3 0.9300 .
C3 C4 1.347(3) .
C4 H4 0.9300 .
C4 C10 1.422(3) .
C5 H5 0.9300 .
C5 C6 1.352(3) .
C5 C13 1.425(3) .
C6 H6 0.9300 .
C6 C7 1.413(3) .
C7 H7 0.9300 .
C7 C8 1.350(3) .
C8 H8 0.9300 .
C8 C12 1.412(3) .
C9 H9 0.9300 .
C9 C10 1.390(3) .
C9 C13 1.386(3) .
C10 C11 1.423(2) .
C12 C13 1.426(2) .
N2 H2A 0.8600 .
N2 C32 1.353(2) .
N2 C33 1.348(2) .
C22 H22 0.9300 .
C22 C23 1.361(3) .
C22 C32 1.413(3) .
C23 H23 0.9300 .
C23 C24 1.408(3) .
C24 H24 0.9300 .
C24 C25 1.346(3) .
C25 H25 0.9300 .
C25 C31 1.426(3) .
C26 H26 0.9300 .
C26 C27 1.345(4) .
C26 C34 1.421(3) .
C27 H27 0.9300 .
C27 C28 1.404(4) .
C28 H28 0.9300 .
C28 C29 1.360(3) .
C29 H29 0.9300 .
C29 C33 1.410(3) .
C30 H30 0.9300 .
C30 C31 1.388(3) .
C30 C34 1.385(3) .
C31 C32 1.423(3) .
C33 C34 1.423(3) .
C35 C36 1.397(3) .
C35 C40 1.383(3) .
C35 C41 1.518(2) .
C36 C37 1.374(3) .
C36 C42 1.517(3) .
C37 C38 1.376(3) .
C38 C39 1.361(3) .
C39 C40 1.381(3) .

loop_
_geom_hbond_atom_site_label_D
_geom_hbond_atom_site_label_H
_geom_hbond_atom_site_label_A
_geom_hbond_distance_DH
_geom_hbond_distance_HA
_geom_hbond_distance_DA
_geom_hbond_angle_DHA
_geom_hbond_site_symmetry_A
O1 H1B O8 0.82 1.81 2.623(2) 171.0 2_676
O5 H5A O4 0.82 1.82 2.6238(19) 164.6 2_666
N1 H1 O3 0.86 1.77 2.6293(18) 174.6 .
N2 H2A O7 0.86 1.77 2.6342(19) 177.2 .
C29 H29 F6 0.93 2.58 3.350(3) 139.9 2_667
